data_7001541
loop_
_publ_author_name
'Seubert, Christoph K.'
'Sun, Yu'
'Thiel, Werner R.'

_publ_section_title
;
 A facile access to a novel bidentate enantiomerically pure P,N-donor
 ligand
;
_journal_issue 25
_journal_name_full 'Dalton Transactions'
_journal_page_first 4971
_journal_page_last 4977
_journal_paper_doi 10.1039/b822144h
_journal_year 2009
_chemical_absolute_configuration ad
_chemical_formula_sum 'C32 H24 Cl2 N3 O3 P Pd'
_chemical_formula_weight 706.81
_chemical_name_systematic
;
?
;
_space_group_IT_number 4
_symmetry_cell_setting monoclinic
_symmetry_space_group_name_Hall 'P 2yb'
_symmetry_space_group_name_H-M 'P 1 21 1'
_atom_sites_solution_hydrogens geom
_atom_sites_solution_primary direct
_atom_sites_solution_secondary difmap
_audit_creation_method SHELXL-97
_cell_angle_alpha 90.00
_cell_angle_beta 100.325(3)
_cell_angle_gamma 90.00
_cell_formula_units_Z 2
_cell_length_a 8.0871(3)
_cell_length_b 13.8105(5)
_cell_length_c 13.5808(4)
_cell_measurement_reflns_used 9756
_cell_measurement_temperature 150(2)
_cell_measurement_theta_max 62.7430
_cell_measurement_theta_min 4.5842
_cell_volume 1492.24(9)
_computing_cell_refinement 'CrysAlis RED, Oxford Diffraction Ltd.'
_computing_data_collection 'CrysAlis CCD, Oxford Diffraction Ltd.'
_computing_data_reduction 'CrysAlis RED, Oxford Diffraction Ltd.'
_computing_structure_refinement 'SHELXL-97 (Sheldrick, 1997)'
_computing_structure_solution 'SIR92 (Giacovazzo et al., 1993)'
_diffrn_ambient_temperature 150(2)
_diffrn_detector_area_resol_mean 16.1399
_diffrn_measured_fraction_theta_full 0.994
_diffrn_measured_fraction_theta_max 0.994
_diffrn_measurement_device_type 'Oxford Diffraction Gemini S Ultra'
_diffrn_measurement_method \w-scans
_diffrn_radiation_monochromator graphite
_diffrn_radiation_source 'Enhance (Cu) X-ray Source'
_diffrn_radiation_type CuK\a
_diffrn_radiation_wavelength 1.54184
_diffrn_reflns_av_R_equivalents 0.0495
_diffrn_reflns_av_sigmaI/netI 0.0306
_diffrn_reflns_limit_h_max 9
_diffrn_reflns_limit_h_min -9
_diffrn_reflns_limit_k_max 13
_diffrn_reflns_limit_k_min -15
_diffrn_reflns_limit_l_max 15
_diffrn_reflns_limit_l_min -15
_diffrn_reflns_number 16618
_diffrn_reflns_theta_full 62.83
_diffrn_reflns_theta_max 62.83
_diffrn_reflns_theta_min 4.60
_exptl_absorpt_coefficient_mu 7.490
_exptl_absorpt_correction_T_max 1.00000
_exptl_absorpt_correction_T_min 0.58696
_exptl_absorpt_correction_type multi-scan
_exptl_absorpt_process_details
;
CrysAlis RED, Oxford Diffraction Ltd.,
Version 1.171.32.5 (release 08-05-2007 CrysAlis171 .NET)
(compiled May 8 2007,13:10:02)
Empirical absorption correction using spherical harmonics,
implemented in SCALE3 ABSPACK scaling algorithm.
;
_exptl_crystal_colour yellow
_exptl_crystal_density_diffrn 1.573
_exptl_crystal_density_method 'not measured'
_exptl_crystal_description 'transparent block'
_exptl_crystal_F_000 712
_exptl_crystal_size_max 0.11
_exptl_crystal_size_mid 0.09
_exptl_crystal_size_min 0.09
_refine_diff_density_max 0.251
_refine_diff_density_min -0.415
_refine_diff_density_rms 0.056
_refine_ls_abs_structure_details 'Flack H D (1983), Acta Cryst. A39, 876-881'
_refine_ls_abs_structure_Flack -0.006(5)
_refine_ls_extinction_method none
_refine_ls_goodness_of_fit_ref 1.022
_refine_ls_hydrogen_treatment constr
_refine_ls_matrix_type full
_refine_ls_number_parameters 381
_refine_ls_number_reflns 4115
_refine_ls_number_restraints 1
_refine_ls_restrained_S_all 1.021
_refine_ls_R_factor_all 0.0235
_refine_ls_R_factor_gt 0.0224
_refine_ls_shift/su_max 0.001
_refine_ls_shift/su_mean 0.000
_refine_ls_structure_factor_coef Fsqd
_refine_ls_weighting_details 'calc w=1/[\s^2^(Fo^2^)+(0.0369P)^2^+0.0000P] where P=(Fo^2^+2Fc^2^)/3'
_refine_ls_weighting_scheme calc
_refine_ls_wR_factor_gt 0.0538
_refine_ls_wR_factor_ref 0.0541
_reflns_number_gt 3904
_reflns_number_total 4115
_reflns_threshold_expression >2sigma(I)
_cod_data_source_file b822144h.txt
_cod_data_source_block 0811o
_cod_depositor_comments
;
The following automatic conversions were performed:
'_symmetry_cell_setting' value 'Monoclinic' changed to 'monoclinic'
according to '/home/saulius/struct/CIF-dictionaries/cif_core.dic'
dictionary named 'cif_core.dic' version 2.4.1 from 2010-06-29.

Automatic conversion script
Id: cif_fix_enum 1527 2010-12-29 10:47:43Z saulius 
;
_cod_original_sg_symbol_H-M 'P 21'
_cod_database_code 7001541

loop_
_symmetry_equiv_pos_as_xyz
'x, y, z'
'-x, y+1/2, -z'

loop_
_atom_site_label
_atom_site_type_symbol
_atom_site_fract_x
_atom_site_fract_y
_atom_site_fract_z
_atom_site_U_iso_or_equiv
_atom_site_adp_type
_atom_site_occupancy
_atom_site_symmetry_multiplicity
_atom_site_calc_flag
_atom_site_refinement_flags
_atom_site_disorder_assembly
_atom_site_disorder_group
C1 C 0.1471(5) 0.8804(3) 0.6970(3) 0.0361(10) Uani 1 1 d . . .
H1 H 0.1174 0.9364 0.7305 0.043 Uiso 1 1 calc R . .
C2 C 0.0715(5) 0.7916(3) 0.6962(3) 0.0356(9) Uani 1 1 d . . .
H2 H -0.0196 0.7742 0.7281 0.043 Uiso 1 1 calc R . .
C3 C 0.1562(3) 0.7318(4) 0.63865(19) 0.0250(6) Uani 1 1 d . . .
C4 C 0.3710(5) 0.9542(3) 0.6161(3) 0.0374(9) Uani 1 1 d . . .
H4A H 0.3016 0.9961 0.5670 0.056 Uiso 1 1 calc R . .
H4B H 0.4640 0.9277 0.5871 0.056 Uiso 1 1 calc R . .
H4C H 0.4161 0.9919 0.6760 0.056 Uiso 1 1 calc R . .
C5 C 0.1322(4) 0.6294(3) 0.6153(2) 0.0251(8) Uani 1 1 d . . .
C6 C 0.1375(4) 0.5902(3) 0.5217(2) 0.0254(7) Uani 1 1 d . . .
C7 C 0.1199(5) 0.4923(3) 0.5019(3) 0.0357(9) Uani 1 1 d . . .
H7 H 0.1293 0.4677 0.4378 0.043 Uiso 1 1 calc R . .
C8 C 0.0883(5) 0.4304(3) 0.5767(3) 0.0423(10) Uani 1 1 d . . .
H8 H 0.0757 0.3629 0.5643 0.051 Uiso 1 1 calc R . .
C9 C 0.0752(5) 0.4677(3) 0.6697(3) 0.0388(10) Uani 1 1 d . . .
H9 H 0.0505 0.4258 0.7206 0.047 Uiso 1 1 calc R . .
C10 C 0.0978(5) 0.5661(3) 0.6890(3) 0.0321(10) Uani 1 1 d . . .
H10 H 0.0897 0.5906 0.7533 0.038 Uiso 1 1 calc R . .
C11 C 0.2690(4) 0.6237(3) 0.2453(3) 0.0250(8) Uani 1 1 d . . .
C12 C 0.2299(4) 0.6984(3) 0.1797(2) 0.0247(8) Uani 1 1 d . . .
C13 C 0.1034(4) 0.6793(3) 0.0914(2) 0.0262(7) Uani 1 1 d . . .
C14 C 0.0405(5) 0.5830(3) 0.0738(3) 0.0289(8) Uani 1 1 d . . .
C15 C 0.0981(5) 0.5099(3) 0.1428(3) 0.0308(8) Uani 1 1 d . . .
H15 H 0.0591 0.4455 0.1293 0.037 Uiso 1 1 calc R . .
C16 C 0.2084(4) 0.5286(3) 0.2287(2) 0.0280(8) Uani 1 1 d . . .
H16 H 0.2436 0.4788 0.2760 0.034 Uiso 1 1 calc R . .
C17 C 0.0341(4) 0.7539(3) 0.0255(2) 0.0305(9) Uani 1 1 d . . .
H17 H 0.0725 0.8186 0.0376 0.037 Uiso 1 1 calc R . .
C18 C -0.0885(4) 0.7336(4) -0.0560(2) 0.0359(7) Uani 1 1 d . . .
H18 H -0.1349 0.7845 -0.0994 0.043 Uiso 1 1 calc R . .
C19 C -0.1459(5) 0.6383(3) -0.0757(3) 0.0397(10) Uani 1 1 d . . .
H19 H -0.2280 0.6248 -0.1334 0.048 Uiso 1 1 calc R . .
C20 C -0.0844(5) 0.5655(3) -0.0125(3) 0.0362(9) Uani 1 1 d . . .
H20 H -0.1256 0.5016 -0.0261 0.043 Uiso 1 1 calc R . .
C21 C 0.3019(4) 0.8401(3) 0.2901(3) 0.0250(8) Uani 1 1 d . . .
C22 C 0.3075(4) 0.7956(3) 0.2004(2) 0.0243(8) Uani 1 1 d . . .
C23 C 0.3955(4) 0.8446(3) 0.1319(3) 0.0296(8) Uani 1 1 d . . .
C24 C 0.4635(5) 0.9385(3) 0.1571(3) 0.0356(9) Uani 1 1 d . . .
C25 C 0.4453(5) 0.9811(3) 0.2491(3) 0.0359(9) Uani 1 1 d . . .
H25 H 0.4881 1.0444 0.2648 0.043 Uiso 1 1 calc R . .
C26 C 0.3671(5) 0.9329(3) 0.3160(3) 0.0321(8) Uani 1 1 d . . .
H26 H 0.3572 0.9614 0.3783 0.039 Uiso 1 1 calc R . .
C27 C 0.4223(5) 0.8009(3) 0.0409(3) 0.0376(10) Uani 1 1 d . . .
H27 H 0.3829 0.7371 0.0242 0.045 Uiso 1 1 calc R . .
C28 C 0.5057(5) 0.8517(4) -0.0226(3) 0.0501(12) Uani 1 1 d . . .
H28 H 0.5207 0.8230 -0.0840 0.060 Uiso 1 1 calc R . .
C29 C 0.5689(5) 0.9449(4) 0.0017(4) 0.0539(13) Uani 1 1 d . . .
H29 H 0.6256 0.9788 -0.0433 0.065 Uiso 1 1 calc R . .
C30 C 0.5493(5) 0.9866(4) 0.0888(3) 0.0445(11) Uani 1 1 d . . .
H30 H 0.5939 1.0495 0.1048 0.053 Uiso 1 1 calc R . .
N1 N 0.2688(4) 0.8752(2) 0.6432(2) 0.0269(7) Uani 1 1 d . . .
N2 N 0.2770(3) 0.7848(2) 0.6073(2) 0.0234(6) Uani 1 1 d . . .
O1 O 0.1462(3) 0.65189(19) 0.43950(16) 0.0271(5) Uani 1 1 d . . .
O2 O 0.3809(3) 0.64043(18) 0.33689(16) 0.0252(5) Uani 1 1 d . . .
O3 O 0.2198(3) 0.79353(17) 0.35893(16) 0.0245(5) Uani 1 1 d . . .
P1 P 0.31268(10) 0.70273(6) 0.41982(6) 0.0217(2) Uani 1 1 d . . .
Cl1 Cl 0.63934(10) 0.77133(7) 0.71630(6) 0.0325(2) Uani 1 1 d . . .
Cl2 Cl 0.71549(11) 0.68234(8) 0.50030(7) 0.0358(2) Uani 1 1 d . . .
Pd1 Pd 0.48518(2) 0.73542(2) 0.558201(14) 0.02043(7) Uani 1 1 d . . .
C31 C 0.7803(5) 0.7430(5) 0.2382(3) 0.0485(11) Uani 1 1 d . . .
H31A H 0.7200 0.7679 0.2893 0.073 Uiso 1 1 calc R . .
H31B H 0.7675 0.7884 0.1818 0.073 Uiso 1 1 calc R . .
H31C H 0.8998 0.7360 0.2669 0.073 Uiso 1 1 calc R . .
C32 C 0.7121(5) 0.6501(4) 0.2036(3) 0.0407(10) Uani 1 1 d . . .
N3 N 0.6572(6) 0.5772(3) 0.1771(3) 0.0600(11) Uani 1 1 d . . .

loop_
_atom_site_aniso_label
_atom_site_aniso_U_11
_atom_site_aniso_U_22
_atom_site_aniso_U_33
_atom_site_aniso_U_23
_atom_site_aniso_U_13
_atom_site_aniso_U_12
C1 0.030(2) 0.039(3) 0.042(2) -0.0070(19) 0.0138(18) 0.0039(19)
C2 0.0281(19) 0.045(3) 0.038(2) -0.0038(18) 0.0165(16) -0.0003(19)
C3 0.0192(14) 0.0338(18) 0.0218(13) 0.000(2) 0.0030(11) -0.001(2)
C4 0.041(2) 0.030(2) 0.044(2) -0.0010(17) 0.0147(18) -0.0003(17)
C5 0.0150(16) 0.030(2) 0.0289(17) 0.0043(15) 0.0016(13) -0.0032(14)
C6 0.0196(16) 0.031(2) 0.0247(17) 0.0040(15) 0.0022(13) -0.0053(15)
C7 0.036(2) 0.035(2) 0.035(2) -0.0046(17) 0.0033(17) -0.0065(18)
C8 0.042(2) 0.026(2) 0.059(3) 0.0033(19) 0.011(2) -0.0090(19)
C9 0.040(2) 0.038(2) 0.040(2) 0.0150(18) 0.0092(18) -0.0076(19)
C10 0.028(2) 0.043(3) 0.0252(19) 0.0049(16) 0.0055(16) -0.0052(17)
C11 0.0208(17) 0.034(2) 0.0221(17) -0.0054(15) 0.0078(15) 0.0046(15)
C12 0.0267(18) 0.029(2) 0.0192(15) -0.0004(13) 0.0070(14) 0.0026(14)
C13 0.0276(17) 0.032(2) 0.0198(15) -0.0003(15) 0.0055(14) 0.0010(16)
C14 0.0295(19) 0.036(2) 0.0223(16) -0.0002(15) 0.0067(14) 0.0035(17)
C15 0.036(2) 0.027(2) 0.0310(19) -0.0036(15) 0.0102(16) -0.0004(16)
C16 0.0298(18) 0.030(2) 0.0245(17) 0.0008(15) 0.0066(15) 0.0092(16)
C17 0.0335(17) 0.034(3) 0.0236(16) 0.0050(15) 0.0038(14) -0.0030(15)
C18 0.0375(18) 0.040(2) 0.0273(15) 0.009(2) -0.0028(13) 0.000(2)
C19 0.040(2) 0.049(3) 0.0246(18) 0.0009(18) -0.0093(16) -0.007(2)
C20 0.042(2) 0.035(2) 0.0299(19) -0.0064(17) 0.0032(17) -0.0060(18)
C21 0.0230(18) 0.029(2) 0.0217(18) 0.0055(15) 0.0010(15) 0.0015(15)
C22 0.0198(17) 0.031(2) 0.0213(17) 0.0036(15) 0.0017(14) 0.0017(15)
C23 0.0222(17) 0.038(2) 0.0272(18) 0.0088(16) 0.0012(14) 0.0009(16)
C24 0.0239(18) 0.043(3) 0.038(2) 0.0148(18) 0.0012(16) -0.0015(18)
C25 0.032(2) 0.032(2) 0.041(2) 0.0082(17) -0.0036(17) -0.0059(17)
C26 0.034(2) 0.032(2) 0.0284(18) 0.0017(16) -0.0009(16) 0.0023(17)
C27 0.0316(19) 0.059(3) 0.0230(18) 0.0051(17) 0.0067(15) -0.0016(19)
C28 0.038(2) 0.083(4) 0.031(2) 0.012(2) 0.0124(18) 0.001(2)
C29 0.037(2) 0.076(4) 0.050(3) 0.031(3) 0.012(2) -0.005(2)
C30 0.034(2) 0.052(3) 0.045(3) 0.021(2) 0.0011(18) -0.008(2)
N1 0.0263(15) 0.0273(17) 0.0285(14) -0.0034(12) 0.0085(12) 0.0000(13)
N2 0.0212(13) 0.0263(16) 0.0230(14) 0.0004(12) 0.0051(11) -0.0023(13)
O1 0.0251(12) 0.0324(14) 0.0228(11) 0.0018(10) 0.0014(9) -0.0046(11)
O2 0.0258(12) 0.0295(14) 0.0196(11) -0.0005(10) 0.0018(10) 0.0087(11)
O3 0.0245(12) 0.0289(14) 0.0208(11) 0.0034(10) 0.0060(9) 0.0049(11)
P1 0.0213(4) 0.0259(5) 0.0175(4) 0.0010(3) 0.0025(3) 0.0012(3)
Cl1 0.0282(4) 0.0449(5) 0.0225(4) -0.0021(3) -0.0011(3) -0.0012(4)
Cl2 0.0229(4) 0.0471(6) 0.0381(4) -0.0128(4) 0.0075(4) 0.0033(4)
Pd1 0.01877(11) 0.02473(12) 0.01780(10) 0.00046(11) 0.00326(7) -0.00076(12)
C31 0.0365(19) 0.059(3) 0.049(2) -0.007(3) 0.0041(16) 0.001(3)
C32 0.043(2) 0.050(3) 0.030(2) 0.0046(19) 0.0078(17) 0.002(2)
N3 0.076(3) 0.057(3) 0.048(2) -0.003(2) 0.014(2) -0.003(2)

loop_
_atom_type_symbol
_atom_type_description
_atom_type_scat_dispersion_real
_atom_type_scat_dispersion_imag
_atom_type_scat_source
C C 0.0181 0.0091 'International Tables Vol C Tables 4.2.6.8 and 6.1.1.4'
H H 0.0000 0.0000 'International Tables Vol C Tables 4.2.6.8 and 6.1.1.4'
N N 0.0311 0.0180 'International Tables Vol C Tables 4.2.6.8 and 6.1.1.4'
O O 0.0492 0.0322 'International Tables Vol C Tables 4.2.6.8 and 6.1.1.4'
P P 0.2955 0.4335 'International Tables Vol C Tables 4.2.6.8 and 6.1.1.4'
Cl Cl 0.3639 0.7018 'International Tables Vol C Tables 4.2.6.8 and 6.1.1.4'
Pd Pd 0.1215 3.9337 'International Tables Vol C Tables 4.2.6.8 and 6.1.1.4'

loop_
_geom_angle_atom_site_label_1
_geom_angle_atom_site_label_2
_geom_angle_atom_site_label_3
_geom_angle
_geom_angle_site_symmetry_1
_geom_angle_site_symmetry_3
_geom_angle_publ_flag
N1 C1 C2 108.7(4) . . ?
N1 C1 H1 125.6 . . ?
C2 C1 H1 125.6 . . ?
C1 C2 C3 105.7(3) . . ?
C1 C2 H2 127.2 . . ?
C3 C2 H2 127.2 . . ?
N2 C3 C2 108.2(4) . . ?
N2 C3 C5 122.3(3) . . ?
C2 C3 C5 129.5(3) . . ?
N1 C4 H4A 109.5 . . ?
N1 C4 H4B 109.5 . . ?
H4A C4 H4B 109.5 . . ?
N1 C4 H4C 109.5 . . ?
H4A C4 H4C 109.5 . . ?
H4B C4 H4C 109.5 . . ?
C6 C5 C10 117.1(4) . . ?
C6 C5 C3 123.6(3) . . ?
C10 C5 C3 119.3(3) . . ?
C7 C6 C5 122.7(3) . . ?
C7 C6 O1 117.0(3) . . ?
C5 C6 O1 120.0(3) . . ?
C6 C7 C8 119.2(4) . . ?
C6 C7 H7 120.4 . . ?
C8 C7 H7 120.4 . . ?
C9 C8 C7 119.5(4) . . ?
C9 C8 H8 120.2 . . ?
C7 C8 H8 120.2 . . ?
C8 C9 C10 120.5(4) . . ?
C8 C9 H9 119.8 . . ?
C10 C9 H9 119.8 . . ?
C9 C10 C5 120.9(4) . . ?
C9 C10 H10 119.5 . . ?
C5 C10 H10 119.5 . . ?
C12 C11 C16 124.6(3) . . ?
C12 C11 O2 119.1(3) . . ?
C16 C11 O2 116.2(3) . . ?
C11 C12 C13 116.6(3) . . ?
C11 C12 C22 121.3(3) . . ?
C13 C12 C22 122.1(3) . . ?
C17 C13 C14 119.0(3) . . ?
C17 C13 C12 122.0(3) . . ?
C14 C13 C12 118.9(3) . . ?
C15 C14 C20 122.1(4) . . ?
C15 C14 C13 119.6(3) . . ?
C20 C14 C13 118.3(3) . . ?
C16 C15 C14 121.7(4) . . ?
C16 C15 H15 119.1 . . ?
C14 C15 H15 119.1 . . ?
C15 C16 C11 118.1(3) . . ?
C15 C16 H16 120.9 . . ?
C11 C16 H16 120.9 . . ?
C18 C17 C13 120.5(4) . . ?
C18 C17 H17 119.8 . . ?
C13 C17 H17 119.8 . . ?
C17 C18 C19 120.7(4) . . ?
C17 C18 H18 119.7 . . ?
C19 C18 H18 119.7 . . ?
C20 C19 C18 120.1(3) . . ?
C20 C19 H19 119.9 . . ?
C18 C19 H19 119.9 . . ?
C19 C20 C14 121.4(4) . . ?
C19 C20 H20 119.3 . . ?
C14 C20 H20 119.3 . . ?
C22 C21 O3 118.9(3) . . ?
C22 C21 C26 124.0(3) . . ?
O3 C21 C26 117.0(3) . . ?
C21 C22 C23 117.5(3) . . ?
C21 C22 C12 119.5(3) . . ?
C23 C22 C12 122.9(3) . . ?
C24 C23 C27 118.8(3) . . ?
C24 C23 C22 119.2(3) . . ?
C27 C23 C22 122.0(4) . . ?
C25 C24 C30 121.5(4) . . ?
C25 C24 C23 119.6(3) . . ?
C30 C24 C23 118.8(4) . . ?
C26 C25 C24 121.2(4) . . ?
C26 C25 H25 119.4 . . ?
C24 C25 H25 119.4 . . ?
C25 C26 C21 118.3(4) . . ?
C25 C26 H26 120.8 . . ?
C21 C26 H26 120.8 . . ?
C28 C27 C23 119.6(4) . . ?
C28 C27 H27 120.2 . . ?
C23 C27 H27 120.2 . . ?
C27 C28 C29 121.2(4) . . ?
C27 C28 H28 119.4 . . ?
C29 C28 H28 119.4 . . ?
C30 C29 C28 120.2(4) . . ?
C30 C29 H29 119.9 . . ?
C28 C29 H29 119.9 . . ?
C29 C30 C24 121.3(4) . . ?
C29 C30 H30 119.3 . . ?
C24 C30 H30 119.3 . . ?
C1 N1 N2 109.8(3) . . ?
C1 N1 C4 127.5(3) . . ?
N2 N1 C4 122.4(3) . . ?
N1 N2 C3 107.6(3) . . ?
N1 N2 Pd1 121.8(2) . . ?
C3 N2 Pd1 127.6(3) . . ?
C6 O1 P1 124.3(2) . . ?
C11 O2 P1 117.4(2) . . ?
C21 O3 P1 117.9(2) . . ?
O1 P1 O2 107.01(13) . . ?
O1 P1 O3 95.71(13) . . ?
O2 P1 O3 104.25(12) . . ?
O1 P1 Pd1 112.27(9) . . ?
O2 P1 Pd1 118.23(9) . . ?
O3 P1 Pd1 116.68(9) . . ?
N2 Pd1 P1 84.98(8) . . ?
N2 Pd1 Cl2 178.71(9) . . ?
P1 Pd1 Cl2 94.16(3) . . ?
N2 Pd1 Cl1 87.96(8) . . ?
P1 Pd1 Cl1 172.57(3) . . ?
Cl2 Pd1 Cl1 92.93(3) . . ?
C32 C31 H31A 109.5 . . ?
C32 C31 H31B 109.5 . . ?
H31A C31 H31B 109.5 . . ?
C32 C31 H31C 109.5 . . ?
H31A C31 H31C 109.5 . . ?
H31B C31 H31C 109.5 . . ?
N3 C32 C31 179.2(5) . . ?

loop_
_geom_bond_atom_site_label_1
_geom_bond_atom_site_label_2
_geom_bond_distance
_geom_bond_site_symmetry_2
_geom_bond_publ_flag
C1 N1 1.329(5) . ?
C1 C2 1.369(6) . ?
C1 H1 0.9500 . ?
C2 C3 1.397(5) . ?
C2 H2 0.9500 . ?
C3 N2 1.349(5) . ?
C3 C5 1.456(6) . ?
C4 N1 1.455(5) . ?
C4 H4A 0.9800 . ?
C4 H4B 0.9800 . ?
C4 H4C 0.9800 . ?
C5 C6 1.390(5) . ?
C5 C10 1.394(5) . ?
C6 C7 1.380(6) . ?
C6 O1 1.416(4) . ?
C7 C8 1.386(6) . ?
C7 H7 0.9500 . ?
C8 C9 1.385(6) . ?
C8 H8 0.9500 . ?
C9 C10 1.390(6) . ?
C9 H9 0.9500 . ?
C10 H10 0.9500 . ?
C11 C12 1.363(5) . ?
C11 C16 1.407(5) . ?
C11 O2 1.419(4) . ?
C12 C13 1.454(5) . ?
C12 C22 1.486(5) . ?
C13 C17 1.413(5) . ?
C13 C14 1.429(5) . ?
C14 C15 1.399(5) . ?
C14 C20 1.424(5) . ?
C15 C16 1.360(5) . ?
C15 H15 0.9500 . ?
C16 H16 0.9500 . ?
C17 C18 1.377(5) . ?
C17 H17 0.9500 . ?
C18 C19 1.404(7) . ?
C18 H18 0.9500 . ?
C19 C20 1.357(6) . ?
C19 H19 0.9500 . ?
C20 H20 0.9500 . ?
C21 C22 1.372(5) . ?
C21 O3 1.397(4) . ?
C21 C26 1.406(6) . ?
C22 C23 1.439(5) . ?
C23 C24 1.425(6) . ?
C23 C27 1.426(5) . ?
C24 C25 1.413(6) . ?
C24 C30 1.419(5) . ?
C25 C26 1.369(5) . ?
C25 H25 0.9500 . ?
C26 H26 0.9500 . ?
C27 C28 1.379(6) . ?
C27 H27 0.9500 . ?
C28 C29 1.402(7) . ?
C28 H28 0.9500 . ?
C29 C30 1.351(7) . ?
C29 H29 0.9500 . ?
C30 H30 0.9500 . ?
N1 N2 1.346(4) . ?
N2 Pd1 2.037(3) . ?
O1 P1 1.583(2) . ?
O2 P1 1.592(2) . ?
O3 P1 1.612(2) . ?
P1 Pd1 2.1776(8) . ?
Cl1 Pd1 2.3347(8) . ?
Cl2 Pd1 2.2693(9) . ?
C31 C32 1.442(7) . ?
C31 H31A 0.9800 . ?
C31 H31B 0.9800 . ?
C31 H31C 0.9800 . ?
C32 N3 1.132(6) . ?
